data_4316275
loop_
_publ_author_name
'Lei Chu'
'Kenneth I. Hardcastle'
'Cora E. MacBeth'

_publ_contact_author_address
;Department of Chemistry 
Emory University             
1515 Dickey Drive 
Atlanta, GA 30306
;
_publ_contact_author_email cmacbet@emory.edu
_publ_contact_author_name 'Cora E. MacBeth'
_publ_contact_author_phone 404-727-7033
_publ_section_title
;
 Transition Metal Complexes Supported by a Neutral Tetraamine Ligand
 Containing N,N-dimethylaniline Units
;
_journal_name_full 'Inorganic Chemistry'
_journal_page_first 7521
_journal_page_last 7529
_journal_paper_doi 10.1021/ic1008347
_journal_volume 49
_journal_year 2010
_chemical_formula_moiety 'C25 H30 Cu F6 N4 O P'
_chemical_formula_sum 'C25 H30 Cu F6 N4 O P'
_chemical_formula_weight 611.04
_chemical_name_systematic
; 
 ? 
;
_space_group_IT_number 14
_symmetry_cell_setting monoclinic
_symmetry_space_group_name_Hall '-P 2yn'
_symmetry_space_group_name_H-M 'P 1 21/n 1'
_atom_sites_solution_hydrogens geom
_atom_sites_solution_primary direct
_atom_sites_solution_secondary difmap
_audit_creation_method SHELXL-97
_cell_angle_alpha 90.00
_cell_angle_beta 95.398(8)
_cell_angle_gamma 90.00
_cell_formula_units_Z 4
_cell_length_a 11.412(6)
_cell_length_b 14.348(7)
_cell_length_c 16.781(8)
_cell_measurement_reflns_used 6393
_cell_measurement_temperature 173(2)
_cell_measurement_theta_max 23.01
_cell_measurement_theta_min 2.26
_cell_volume 2736(2)
_computing_cell_refinement 'Bruker SMART'
_computing_data_collection 'Bruker SMART'
_computing_data_reduction 'Bruker SAINT'
_computing_molecular_graphics 'Bruker SHELXTL'
_computing_publication_material 'Bruker SHELXTL'
_computing_structure_refinement 'SHELXL-97 (Sheldrick, 1997)'
_computing_structure_solution 'SHELXS-97 (Sheldrick, 1990)'
_diffrn_ambient_temperature 173(2)
_diffrn_measured_fraction_theta_full 0.952
_diffrn_measured_fraction_theta_max 0.952
_diffrn_measurement_device_type 'CCD area detector'
_diffrn_measurement_method 'phi and omega scans'
_diffrn_radiation_monochromator graphite
_diffrn_radiation_source 'fine-focus sealed tube'
_diffrn_radiation_type MoK\a
_diffrn_radiation_wavelength 0.71073
_diffrn_reflns_av_R_equivalents 0.0884
_diffrn_reflns_av_sigmaI/netI 0.0720
_diffrn_reflns_limit_h_max 16
_diffrn_reflns_limit_h_min -17
_diffrn_reflns_limit_k_max 20
_diffrn_reflns_limit_k_min -21
_diffrn_reflns_limit_l_max 24
_diffrn_reflns_limit_l_min -24
_diffrn_reflns_number 57440
_diffrn_reflns_theta_full 32.62
_diffrn_reflns_theta_max 32.62
_diffrn_reflns_theta_min 1.87
_exptl_absorpt_coefficient_mu 0.924
_exptl_absorpt_correction_T_max 0.9640
_exptl_absorpt_correction_T_min 0.8514
_exptl_absorpt_correction_type multi-scan
_exptl_absorpt_process_details sadabs
_exptl_crystal_colour colourless
_exptl_crystal_density_diffrn 1.484
_exptl_crystal_density_method 'not measured'
_exptl_crystal_description block
_exptl_crystal_F_000 1256
_exptl_crystal_size_max 0.18
_exptl_crystal_size_mid 0.13
_exptl_crystal_size_min 0.04
_refine_diff_density_max 0.844
_refine_diff_density_min -0.553
_refine_diff_density_rms 0.089
_refine_ls_extinction_method none
_refine_ls_goodness_of_fit_ref 1.036
_refine_ls_hydrogen_treatment constr
_refine_ls_matrix_type full
_refine_ls_number_parameters 359
_refine_ls_number_reflns 9522
_refine_ls_number_restraints 0
_refine_ls_restrained_S_all 1.036
_refine_ls_R_factor_all 0.1075
_refine_ls_R_factor_gt 0.0551
_refine_ls_shift/su_max 0.001
_refine_ls_shift/su_mean 0.000
_refine_ls_structure_factor_coef Fsqd
_refine_ls_weighting_details 'calc w=1/[\s^2^(Fo^2^)+(0.0701P)^2^+0.7621P] where P=(Fo^2^+2Fc^2^)/3'
_refine_ls_weighting_scheme calc
_refine_ls_wR_factor_gt 0.1321
_refine_ls_wR_factor_ref 0.1566
_reflns_number_gt 5643
_reflns_number_total 9522
_reflns_threshold_expression >2sigma(I)
_cod_data_source_file ic1008347_si_006.cif
_cod_data_source_block lc_6_106s
_cod_depositor_comments
;
The following automatic conversions were performed:

'_symmetry_cell_setting' value 'Monoclinic' changed to 'monoclinic'
according to the built-in table from CIF Core dictionary named
'cif_core.dic' version 2.4.1 from 2010-06-29.

Automatic conversion script
Id: cif_fix_values 1646 2011-03-28 12:23:43Z adriana 
;
_cod_database_code 4316275

loop_
_symmetry_equiv_pos_as_xyz
'x, y, z'
'-x+1/2, y+1/2, -z+1/2'
'-x, -y, -z'
'x-1/2, -y-1/2, z-1/2'

loop_
_atom_site_label
_atom_site_type_symbol
_atom_site_fract_x
_atom_site_fract_y
_atom_site_fract_z
_atom_site_U_iso_or_equiv
_atom_site_adp_type
_atom_site_occupancy
_atom_site_symmetry_multiplicity
_atom_site_calc_flag
_atom_site_refinement_flags
_atom_site_disorder_assembly
_atom_site_disorder_group
C1 C 0.6970(2) 0.60191(16) 0.09618(14) 0.0243(5) Uani 1 1 d . . .
C2 C 0.6580(2) 0.52801(17) 0.13942(17) 0.0322(6) Uani 1 1 d . . .
H2A H 0.6410 0.5375 0.1932 0.039 Uiso 1 1 calc R . .
C3 C 0.6433(3) 0.4402(2) 0.10533(19) 0.0455(8) Uani 1 1 d . . .
H3A H 0.6173 0.3895 0.1356 0.055 Uiso 1 1 calc R . .
C4 C 0.6671(3) 0.4272(2) 0.0269(2) 0.0543(9) Uani 1 1 d . . .
H4A H 0.6571 0.3674 0.0030 0.065 Uiso 1 1 calc R . .
C5 C 0.7055(3) 0.5009(2) -0.01724(18) 0.0446(8) Uani 1 1 d . . .
H5A H 0.7202 0.4913 -0.0714 0.054 Uiso 1 1 calc R . .
C6 C 0.7228(2) 0.58876(17) 0.01657(15) 0.0281(5) Uani 1 1 d . . .
C7 C 0.6666(3) 0.7135(2) -0.07550(17) 0.0384(6) Uani 1 1 d . . .
H7A H 0.6280 0.6688 -0.1136 0.058 Uiso 1 1 calc R . .
H7B H 0.6966 0.7661 -0.1048 0.058 Uiso 1 1 calc R . .
H7C H 0.6097 0.7363 -0.0398 0.058 Uiso 1 1 calc R . .
C8 C 0.8539(3) 0.6380(2) -0.08299(18) 0.0460(8) Uani 1 1 d . . .
H8A H 0.8171 0.5941 -0.1226 0.069 Uiso 1 1 calc R . .
H8B H 0.9208 0.6078 -0.0525 0.069 Uiso 1 1 calc R . .
H8C H 0.8814 0.6930 -0.1105 0.069 Uiso 1 1 calc R . .
C9 C 0.7675(2) 0.69076(15) 0.21400(14) 0.0221(5) Uani 1 1 d . . .
C10 C 0.7022(2) 0.69809(18) 0.27935(15) 0.0298(5) Uani 1 1 d . . .
H10A H 0.6193 0.7063 0.2710 0.036 Uiso 1 1 calc R . .
C11 C 0.7566(3) 0.69347(19) 0.35681(16) 0.0354(6) Uani 1 1 d . . .
H11A H 0.7110 0.6999 0.4011 0.042 Uiso 1 1 calc R . .
C12 C 0.8757(3) 0.67973(19) 0.36972(16) 0.0367(6) Uani 1 1 d . . .
H12A H 0.9125 0.6751 0.4228 0.044 Uiso 1 1 calc R . .
C13 C 0.9425(2) 0.67260(19) 0.30485(16) 0.0339(6) Uani 1 1 d . . .
H13A H 1.0249 0.6621 0.3138 0.041 Uiso 1 1 calc R . .
C14 C 0.8898(2) 0.68072(16) 0.22678(15) 0.0258(5) Uani 1 1 d . . .
C15 C 1.0705(2) 0.7362(2) 0.1769(2) 0.0459(8) Uani 1 1 d . . .
H15A H 1.1200 0.7054 0.2200 0.069 Uiso 1 1 calc R . .
H15B H 1.0511 0.7993 0.1939 0.069 Uiso 1 1 calc R . .
H15C H 1.1130 0.7397 0.1289 0.069 Uiso 1 1 calc R . .
C16 C 0.9912(3) 0.5861(2) 0.13585(19) 0.0470(8) Uani 1 1 d . . .
H16A H 1.0355 0.5555 0.1814 0.070 Uiso 1 1 calc R . .
H16B H 1.0396 0.5887 0.0907 0.070 Uiso 1 1 calc R . .
H16C H 0.9193 0.5506 0.1203 0.070 Uiso 1 1 calc R . .
C17 C 0.6097(2) 0.75334(16) 0.12130(13) 0.0222(5) Uani 1 1 d . . .
C18 C 0.4974(2) 0.71824(19) 0.12958(16) 0.0307(5) Uani 1 1 d . . .
H18A H 0.4873 0.6538 0.1400 0.037 Uiso 1 1 calc R . .
C19 C 0.4009(2) 0.7768(2) 0.12275(18) 0.0388(7) Uani 1 1 d . . .
H19A H 0.3249 0.7527 0.1296 0.047 Uiso 1 1 calc R . .
C20 C 0.4144(3) 0.8695(2) 0.10617(17) 0.0408(7) Uani 1 1 d . . .
H20A H 0.3479 0.9096 0.1017 0.049 Uiso 1 1 calc R . .
C21 C 0.5245(2) 0.90462(19) 0.09591(16) 0.0339(6) Uani 1 1 d . . .
H21A H 0.5328 0.9688 0.0839 0.041 Uiso 1 1 calc R . .
C22 C 0.6242(2) 0.84717(16) 0.10291(14) 0.0243(5) Uani 1 1 d . . .
C23 C 0.7396(3) 0.95247(19) 0.02744(18) 0.0395(7) Uani 1 1 d . . .
H23A H 0.6907 1.0054 0.0407 0.059 Uiso 1 1 calc R . .
H23B H 0.7071 0.9250 -0.0234 0.059 Uiso 1 1 calc R . .
H23C H 0.8201 0.9740 0.0225 0.059 Uiso 1 1 calc R . .
C24 C 0.7949(3) 0.92338(19) 0.16746(18) 0.0394(7) Uani 1 1 d . . .
H24A H 0.7460 0.9752 0.1830 0.059 Uiso 1 1 calc R . .
H24B H 0.8738 0.9465 0.1595 0.059 Uiso 1 1 calc R . .
H24C H 0.8007 0.8761 0.2098 0.059 Uiso 1 1 calc R . .
C25 C 0.9725(3) 0.8247(2) 0.01170(19) 0.0427(7) Uani 1 1 d . . .
Cu1 Cu 0.85449(3) 0.76296(2) 0.057381(18) 0.02818(10) Uani 1 1 d . . .
F1 F 0.2785(3) 0.0685(3) 0.17511(19) 0.0443(8) Uani 0.59 1 d P A 1
F3 F 0.2223(4) -0.0605(2) 0.2376(2) 0.0551(10) Uani 0.59 1 d P A 1
F5 F 0.1017(4) 0.1335(3) 0.1858(2) 0.0709(12) Uani 0.59 1 d P A 1
F6 F 0.0431(3) 0.0054(4) 0.2497(2) 0.0721(14) Uani 0.59 1 d P A 1
F1A F 0.2312(7) 0.1005(6) 0.1678(5) 0.084(3) Uiso 0.41 1 d P A 2
F3A F 0.2698(7) -0.0284(6) 0.2354(5) 0.085(2) Uiso 0.41 1 d P A 2
F5A F 0.0439(6) 0.0909(5) 0.1992(4) 0.0774(19) Uiso 0.41 1 d P A 2
F6A F 0.0870(7) -0.0393(5) 0.2626(5) 0.078(2) Uiso 0.41 1 d P A 2
F2 F 0.1177(2) -0.01529(16) 0.13049(11) 0.0663(6) Uani 1 1 d . A .
F4 F 0.20262(17) 0.08390(14) 0.29622(10) 0.0512(5) Uani 1 1 d . A .
N1 N 0.71388(16) 0.69400(13) 0.13221(11) 0.0205(4) Uani 1 1 d . . .
N2 N 0.7661(2) 0.66697(15) -0.02740(12) 0.0296(5) Uani 1 1 d . . .
N3 N 0.95970(18) 0.68171(16) 0.15869(14) 0.0327(5) Uani 1 1 d . . .
N4 N 0.74089(19) 0.88138(14) 0.09181(12) 0.0276(4) Uani 1 1 d . . .
O1 O 1.0452(2) 0.8623(2) -0.01557(16) 0.0678(7) Uani 1 1 d . . .
P1 P 0.15944(6) 0.03504(5) 0.21301(4) 0.03133(16) Uani 1 1 d . . .

loop_
_atom_site_aniso_label
_atom_site_aniso_U_11
_atom_site_aniso_U_22
_atom_site_aniso_U_33
_atom_site_aniso_U_23
_atom_site_aniso_U_13
_atom_site_aniso_U_12
C1 0.0234(11) 0.0200(11) 0.0283(12) 0.0000(9) -0.0039(9) 0.0012(9)
C2 0.0361(14) 0.0245(12) 0.0342(14) 0.0009(10) -0.0061(11) -0.0026(10)
C3 0.062(2) 0.0230(13) 0.0488(18) 0.0028(12) -0.0107(15) -0.0081(13)
C4 0.080(3) 0.0259(14) 0.0524(19) -0.0115(13) -0.0157(18) -0.0059(15)
C5 0.063(2) 0.0349(15) 0.0333(15) -0.0126(12) -0.0084(14) 0.0056(14)
C6 0.0289(13) 0.0248(12) 0.0291(12) -0.0013(9) -0.0051(10) 0.0037(10)
C7 0.0448(17) 0.0381(15) 0.0305(13) 0.0022(11) -0.0056(12) 0.0036(13)
C8 0.0519(19) 0.0529(19) 0.0347(15) -0.0111(14) 0.0121(14) 0.0049(15)
C9 0.0260(12) 0.0161(10) 0.0235(11) 0.0006(8) -0.0017(9) 0.0003(9)
C10 0.0319(13) 0.0301(13) 0.0276(12) 0.0011(10) 0.0042(10) -0.0018(11)
C11 0.0479(17) 0.0332(14) 0.0253(12) 0.0010(10) 0.0051(11) -0.0076(12)
C12 0.0495(17) 0.0301(13) 0.0280(13) 0.0028(10) -0.0098(12) -0.0087(12)
C13 0.0312(14) 0.0315(13) 0.0365(14) 0.0023(11) -0.0095(11) -0.0028(11)
C14 0.0259(12) 0.0210(11) 0.0296(12) -0.0004(9) -0.0028(9) -0.0009(9)
C15 0.0210(13) 0.065(2) 0.0506(18) 0.0046(15) -0.0007(12) -0.0059(13)
C16 0.0365(16) 0.056(2) 0.0473(18) -0.0088(15) -0.0030(13) 0.0217(14)
C17 0.0202(11) 0.0263(12) 0.0196(10) -0.0005(8) -0.0002(8) 0.0043(9)
C18 0.0229(12) 0.0341(14) 0.0350(13) 0.0031(11) 0.0028(10) 0.0010(10)
C19 0.0201(12) 0.0563(19) 0.0406(15) 0.0024(13) 0.0056(11) 0.0069(12)
C20 0.0334(15) 0.0505(18) 0.0393(15) 0.0040(13) 0.0068(12) 0.0206(13)
C21 0.0397(15) 0.0275(13) 0.0349(14) 0.0011(10) 0.0049(12) 0.0123(11)
C22 0.0289(12) 0.0222(11) 0.0219(11) -0.0009(9) 0.0029(9) 0.0052(9)
C23 0.0526(18) 0.0248(13) 0.0425(16) 0.0090(11) 0.0120(13) 0.0006(12)
C24 0.0476(17) 0.0290(14) 0.0401(15) -0.0053(11) -0.0034(13) -0.0079(12)
C25 0.0393(17) 0.0478(18) 0.0422(16) 0.0010(14) 0.0101(13) -0.0091(14)
Cu1 0.02508(16) 0.03154(17) 0.02843(16) -0.00112(12) 0.00517(12) -0.00185(13)
F1 0.0402(19) 0.056(2) 0.0403(17) -0.0085(15) 0.0242(14) -0.0188(17)
F3 0.086(3) 0.0256(16) 0.053(2) 0.0092(14) 0.0053(19) 0.0038(18)
F5 0.088(3) 0.050(2) 0.069(2) 0.0017(19) -0.021(2) 0.033(2)
F6 0.0300(18) 0.127(4) 0.063(2) -0.039(3) 0.0277(17) -0.038(2)
F2 0.0753(15) 0.0855(15) 0.0381(10) -0.0222(10) 0.0053(10) -0.0232(12)
F4 0.0568(12) 0.0639(12) 0.0329(9) -0.0098(8) 0.0041(8) -0.0148(10)
N1 0.0193(9) 0.0192(9) 0.0224(9) -0.0012(7) -0.0019(7) 0.0013(7)
N2 0.0341(12) 0.0330(11) 0.0215(10) -0.0031(8) 0.0022(8) 0.0024(9)
N3 0.0196(10) 0.0416(13) 0.0364(12) -0.0012(10) 0.0002(9) 0.0031(9)
N4 0.0326(12) 0.0210(10) 0.0292(10) -0.0003(8) 0.0037(9) -0.0014(8)
O1 0.0545(16) 0.089(2) 0.0642(16) -0.0015(15) 0.0263(13) -0.0219(15)
P1 0.0288(3) 0.0384(4) 0.0270(3) -0.0028(3) 0.0035(3) -0.0012(3)

loop_
_atom_type_symbol
_atom_type_description
_atom_type_scat_dispersion_real
_atom_type_scat_dispersion_imag
_atom_type_scat_source
C C 0.0033 0.0016 'International Tables Vol C Tables 4.2.6.8 and 6.1.1.4'
H H 0.0000 0.0000 'International Tables Vol C Tables 4.2.6.8 and 6.1.1.4'
N N 0.0061 0.0033 'International Tables Vol C Tables 4.2.6.8 and 6.1.1.4'
O O 0.0106 0.0060 'International Tables Vol C Tables 4.2.6.8 and 6.1.1.4'
F F 0.0171 0.0103 'International Tables Vol C Tables 4.2.6.8 and 6.1.1.4'
P P 0.1023 0.0942 'International Tables Vol C Tables 4.2.6.8 and 6.1.1.4'
Cu Cu 0.3201 1.2651 'International Tables Vol C Tables 4.2.6.8 and 6.1.1.4'

loop_
_geom_angle_atom_site_label_1
_geom_angle_atom_site_label_2
_geom_angle_atom_site_label_3
_geom_angle
_geom_angle_site_symmetry_1
_geom_angle_site_symmetry_3
_geom_angle_publ_flag
C2 C1 C6 120.1(2) . . ?
C2 C1 N1 120.9(2) . . ?
C6 C1 N1 118.9(2) . . ?
C1 C2 C3 120.8(3) . . ?
C1 C2 H2A 119.6 . . ?
C3 C2 H2A 119.6 . . ?
C4 C3 C2 119.2(3) . . ?
C4 C3 H3A 120.4 . . ?
C2 C3 H3A 120.4 . . ?
C3 C4 C5 120.5(3) . . ?
C3 C4 H4A 119.8 . . ?
C5 C4 H4A 119.8 . . ?
C4 C5 C6 120.9(3) . . ?
C4 C5 H5A 119.5 . . ?
C6 C5 H5A 119.5 . . ?
C5 C6 C1 118.4(3) . . ?
C5 C6 N2 122.3(2) . . ?
C1 C6 N2 119.3(2) . . ?
N2 C7 H7A 109.5 . . ?
N2 C7 H7B 109.5 . . ?
H7A C7 H7B 109.5 . . ?
N2 C7 H7C 109.5 . . ?
H7A C7 H7C 109.5 . . ?
H7B C7 H7C 109.5 . . ?
N2 C8 H8A 109.5 . . ?
N2 C8 H8B 109.5 . . ?
H8A C8 H8B 109.5 . . ?
N2 C8 H8C 109.5 . . ?
H8A C8 H8C 109.5 . . ?
H8B C8 H8C 109.5 . . ?
C10 C9 C14 119.3(2) . . ?
C10 C9 N1 122.4(2) . . ?
C14 C9 N1 118.3(2) . . ?
C9 C10 C11 120.7(3) . . ?
C9 C10 H10A 119.7 . . ?
C11 C10 H10A 119.7 . . ?
C12 C11 C10 120.3(3) . . ?
C12 C11 H11A 119.9 . . ?
C10 C11 H11A 119.9 . . ?
C11 C12 C13 119.7(2) . . ?
C11 C12 H12A 120.1 . . ?
C13 C12 H12A 120.1 . . ?
C12 C13 C14 120.6(3) . . ?
C12 C13 H13A 119.7 . . ?
C14 C13 H13A 119.7 . . ?
C13 C14 C9 119.3(2) . . ?
C13 C14 N3 121.3(2) . . ?
C9 C14 N3 119.5(2) . . ?
N3 C15 H15A 109.5 . . ?
N3 C15 H15B 109.5 . . ?
H15A C15 H15B 109.5 . . ?
N3 C15 H15C 109.5 . . ?
H15A C15 H15C 109.5 . . ?
H15B C15 H15C 109.5 . . ?
N3 C16 H16A 109.5 . . ?
N3 C16 H16B 109.5 . . ?
H16A C16 H16B 109.5 . . ?
N3 C16 H16C 109.5 . . ?
H16A C16 H16C 109.5 . . ?
H16B C16 H16C 109.5 . . ?
C22 C17 C18 120.0(2) . . ?
C22 C17 N1 118.6(2) . . ?
C18 C17 N1 121.4(2) . . ?
C19 C18 C17 120.3(3) . . ?
C19 C18 H18A 119.9 . . ?
C17 C18 H18A 119.9 . . ?
C20 C19 C18 120.2(3) . . ?
C20 C19 H19A 119.9 . . ?
C18 C19 H19A 119.9 . . ?
C19 C20 C21 120.1(3) . . ?
C19 C20 H20A 120.0 . . ?
C21 C20 H20A 120.0 . . ?
C20 C21 C22 121.1(3) . . ?
C20 C21 H21A 119.5 . . ?
C22 C21 H21A 119.5 . . ?
C17 C22 C21 118.3(2) . . ?
C17 C22 N4 119.0(2) . . ?
C21 C22 N4 122.6(2) . . ?
N4 C23 H23A 109.5 . . ?
N4 C23 H23B 109.5 . . ?
H23A C23 H23B 109.5 . . ?
N4 C23 H23C 109.5 . . ?
H23A C23 H23C 109.5 . . ?
H23B C23 H23C 109.5 . . ?
N4 C24 H24A 109.5 . . ?
N4 C24 H24B 109.5 . . ?
H24A C24 H24B 109.5 . . ?
N4 C24 H24C 109.5 . . ?
H24A C24 H24C 109.5 . . ?
H24B C24 H24C 109.5 . . ?
O1 C25 Cu1 179.4(3) . . ?
C25 Cu1 N2 110.33(12) . . ?
C25 Cu1 N4 101.89(12) . . ?
N2 Cu1 N4 113.99(9) . . ?
C25 Cu1 N3 101.55(12) . . ?
N2 Cu1 N3 110.00(9) . . ?
N4 Cu1 N3 117.81(8) . . ?
C25 Cu1 N1 172.13(11) . . ?
N2 Cu1 N1 77.48(8) . . ?
N4 Cu1 N1 74.99(8) . . ?
N3 Cu1 N1 74.15(8) . . ?
C9 N1 C1 113.01(17) . . ?
C9 N1 C17 113.82(18) . . ?
C1 N1 C17 113.69(18) . . ?
C9 N1 Cu1 105.72(14) . . ?
C1 N1 Cu1 103.33(14) . . ?
C17 N1 Cu1 106.07(14) . . ?
C6 N2 C7 110.1(2) . . ?
C6 N2 C8 112.5(2) . . ?
C7 N2 C8 108.0(2) . . ?
C6 N2 Cu1 108.51(15) . . ?
C7 N2 Cu1 110.87(17) . . ?
C8 N2 Cu1 106.87(18) . . ?
C14 N3 C16 111.1(2) . . ?
C14 N3 C15 111.1(2) . . ?
C16 N3 C15 108.5(2) . . ?
C14 N3 Cu1 107.36(15) . . ?
C16 N3 Cu1 113.63(17) . . ?
C15 N3 Cu1 105.00(18) . . ?
C22 N4 C23 112.3(2) . . ?
C22 N4 C24 109.9(2) . . ?
C23 N4 C24 108.5(2) . . ?
C22 N4 Cu1 109.70(14) . . ?
C23 N4 Cu1 107.41(17) . . ?
C24 N4 Cu1 108.87(17) . . ?
F1A P1 F5A 95.7(4) . . ?
F1A P1 F3A 91.2(4) . . ?
F5A P1 F3A 172.9(4) . . ?
F1A P1 F6 152.7(4) . . ?
F5A P1 F6 57.2(3) . . ?
F3A P1 F6 115.9(4) . . ?
F1A P1 F3 114.8(3) . . ?
F5A P1 F3 148.1(3) . . ?
F3A P1 F3 26.2(3) . . ?
F6 P1 F3 92.4(3) . . ?
F1A P1 F2 88.7(3) . . ?
F5A P1 F2 85.6(3) . . ?
F3A P1 F2 96.5(3) . . ?
F6 P1 F2 91.33(16) . . ?
F3 P1 F2 85.71(17) . . ?
F1A P1 F4 91.7(3) . . ?
F5A P1 F4 95.3(3) . . ?
F3A P1 F4 82.6(3) . . ?
F6 P1 F4 88.80(15) . . ?
F3 P1 F4 93.28(16) . . ?
F2 P1 F4 178.98(13) . . ?
F1A P1 F5 62.2(4) . . ?
F5A P1 F5 34.8(3) . . ?
F3A P1 F5 151.1(3) . . ?
F6 P1 F5 90.6(3) . . ?
F3 P1 F5 177.0(3) . . ?
F2 P1 F5 94.04(17) . . ?
F4 P1 F5 86.97(16) . . ?
F1A P1 F6A 177.2(4) . . ?
F5A P1 F6A 87.1(4) . . ?
F3A P1 F6A 86.1(4) . . ?
F6 P1 F6A 30.1(3) . . ?
F3 P1 F6A 62.5(3) . . ?
F2 P1 F6A 91.3(3) . . ?
F4 P1 F6A 88.3(3) . . ?
F5 P1 F6A 120.5(3) . . ?
F1A P1 F1 25.9(3) . . ?
F5A P1 F1 121.5(3) . . ?
F3A P1 F1 65.4(3) . . ?
F6 P1 F1 178.5(3) . . ?
F3 P1 F1 89.0(2) . . ?
F2 P1 F1 89.21(14) . . ?
F4 P1 F1 90.69(14) . . ?
F5 P1 F1 88.0(2) . . ?
F6A P1 F1 151.3(3) . . ?

loop_
_geom_bond_atom_site_label_1
_geom_bond_atom_site_label_2
_geom_bond_distance
_geom_bond_site_symmetry_2
_geom_bond_publ_flag
C1 C2 1.382(4) . ?
C1 C6 1.407(4) . ?
C1 N1 1.458(3) . ?
C2 C3 1.388(4) . ?
C2 H2A 0.9500 . ?
C3 C4 1.381(5) . ?
C3 H3A 0.9500 . ?
C4 C5 1.386(5) . ?
C4 H4A 0.9500 . ?
C5 C6 1.388(4) . ?
C5 H5A 0.9500 . ?
C6 N2 1.455(3) . ?
C7 N2 1.488(3) . ?
C7 H7A 0.9800 . ?
C7 H7B 0.9800 . ?
C7 H7C 0.9800 . ?
C8 N2 1.491(4) . ?
C8 H8A 0.9800 . ?
C8 H8B 0.9800 . ?
C8 H8C 0.9800 . ?
C9 C10 1.387(4) . ?
C9 C14 1.399(3) . ?
C9 N1 1.450(3) . ?
C10 C11 1.388(4) . ?
C10 H10A 0.9500 . ?
C11 C12 1.371(4) . ?
C11 H11A 0.9500 . ?
C12 C13 1.390(4) . ?
C12 H12A 0.9500 . ?
C13 C14 1.394(3) . ?
C13 H13A 0.9500 . ?
C14 N3 1.454(3) . ?
C15 N3 1.493(4) . ?
C15 H15A 0.9800 . ?
C15 H15B 0.9800 . ?
C15 H15C 0.9800 . ?
C16 N3 1.478(4) . ?
C16 H16A 0.9800 . ?
C16 H16B 0.9800 . ?
C16 H16C 0.9800 . ?
C17 C22 1.394(3) . ?
C17 C18 1.396(3) . ?
C17 N1 1.460(3) . ?
C18 C19 1.381(4) . ?
C18 H18A 0.9500 . ?
C19 C20 1.370(4) . ?
C19 H19A 0.9500 . ?
C20 C21 1.379(4) . ?
C20 H20A 0.9500 . ?
C21 C22 1.401(3) . ?
C21 H21A 0.9500 . ?
C22 N4 1.448(3) . ?
C23 N4 1.485(3) . ?
C23 H23A 0.9800 . ?
C23 H23B 0.9800 . ?
C23 H23C 0.9800 . ?
C24 N4 1.486(3) . ?
C24 H24A 0.9800 . ?
C24 H24B 0.9800 . ?
C24 H24C 0.9800 . ?
C25 O1 1.124(4) . ?
C25 Cu1 1.838(3) . ?
Cu1 N2 2.161(2) . ?
Cu1 N4 2.245(2) . ?
Cu1 N3 2.304(2) . ?
Cu1 N1 2.347(2) . ?
F1 P1 1.626(3) . ?
F3 P1 1.584(3) . ?
F5 P1 1.607(3) . ?
F6 P1 1.574(3) . ?
F1A P1 1.498(8) . ?
F3A P1 1.571(8) . ?
F5A P1 1.542(7) . ?
F6A P1 1.626(8) . ?
F2 P1 1.594(2) . ?
F4 P1 1.5983(19) . ?

loop_
_geom_torsion_atom_site_label_1
_geom_torsion_atom_site_label_2
_geom_torsion_atom_site_label_3
_geom_torsion_atom_site_label_4
_geom_torsion
_geom_torsion_site_symmetry_1
_geom_torsion_site_symmetry_2
_geom_torsion_site_symmetry_3
_geom_torsion_site_symmetry_4
_geom_torsion_publ_flag
C6 C1 C2 C3 -0.2(4) . . . . ?
N1 C1 C2 C3 -179.2(2) . . . . ?
C1 C2 C3 C4 -0.6(5) . . . . ?
C2 C3 C4 C5 0.2(5) . . . . ?
C3 C4 C5 C6 1.1(5) . . . . ?
C4 C5 C6 C1 -1.9(4) . . . . ?
C4 C5 C6 N2 178.3(3) . . . . ?
C2 C1 C6 C5 1.4(4) . . . . ?
N1 C1 C6 C5 -179.5(2) . . . . ?
C2 C1 C6 N2 -178.7(2) . . . . ?
N1 C1 C6 N2 0.3(3) . . . . ?
C14 C9 C10 C11 -1.4(4) . . . . ?
N1 C9 C10 C11 179.2(2) . . . . ?
C9 C10 C11 C12 -1.3(4) . . . . ?
C10 C11 C12 C13 1.5(4) . . . . ?
C11 C12 C13 C14 1.0(4) . . . . ?
C12 C13 C14 C9 -3.7(4) . . . . ?
C12 C13 C14 N3 174.5(2) . . . . ?
C10 C9 C14 C13 3.9(3) . . . . ?
N1 C9 C14 C13 -176.7(2) . . . . ?
C10 C9 C14 N3 -174.3(2) . . . . ?
N1 C9 C14 N3 5.1(3) . . . . ?
C22 C17 C18 C19 -2.5(4) . . . . ?
N1 C17 C18 C19 176.9(2) . . . . ?
C17 C18 C19 C20 1.3(4) . . . . ?
C18 C19 C20 C21 0.3(5) . . . . ?
C19 C20 C21 C22 -0.6(4) . . . . ?
C18 C17 C22 C21 2.1(3) . . . . ?
N1 C17 C22 C21 -177.3(2) . . . . ?
C18 C17 C22 N4 -177.8(2) . . . . ?
N1 C17 C22 N4 2.7(3) . . . . ?
C20 C21 C22 C17 -0.6(4) . . . . ?
C20 C21 C22 N4 179.4(2) . . . . ?
O1 C25 Cu1 N2 -140(30) . . . . ?
O1 C25 Cu1 N4 98(30) . . . . ?
O1 C25 Cu1 N3 -24(30) . . . . ?
O1 C25 Cu1 N1 32(30) . . . . ?
C10 C9 N1 C1 -99.4(3) . . . . ?
C14 C9 N1 C1 81.2(3) . . . . ?
C10 C9 N1 C17 32.2(3) . . . . ?
C14 C9 N1 C17 -147.1(2) . . . . ?
C10 C9 N1 Cu1 148.26(19) . . . . ?
C14 C9 N1 Cu1 -31.1(2) . . . . ?
C2 C1 N1 C9 41.1(3) . . . . ?
C6 C1 N1 C9 -137.9(2) . . . . ?
C2 C1 N1 C17 -90.6(3) . . . . ?
C6 C1 N1 C17 90.4(3) . . . . ?
C2 C1 N1 Cu1 154.9(2) . . . . ?
C6 C1 N1 Cu1 -24.1(2) . . . . ?
C22 C17 N1 C9 89.9(2) . . . . ?
C18 C17 N1 C9 -89.5(3) . . . . ?
C22 C17 N1 C1 -138.8(2) . . . . ?
C18 C17 N1 C1 41.8(3) . . . . ?
C22 C17 N1 Cu1 -25.9(2) . . . . ?
C18 C17 N1 Cu1 154.68(19) . . . . ?
C25 Cu1 N1 C9 -25.8(9) . . . . ?
N2 Cu1 N1 C9 147.31(15) . . . . ?
N4 Cu1 N1 C9 -93.30(14) . . . . ?
N3 Cu1 N1 C9 32.02(13) . . . . ?
C25 Cu1 N1 C1 -144.7(8) . . . . ?
N2 Cu1 N1 C1 28.36(13) . . . . ?
N4 Cu1 N1 C1 147.75(14) . . . . ?
N3 Cu1 N1 C1 -86.93(14) . . . . ?
C25 Cu1 N1 C17 95.4(8) . . . . ?
N2 Cu1 N1 C17 -91.51(14) . . . . ?
N4 Cu1 N1 C17 27.88(13) . . . . ?
N3 Cu1 N1 C17 153.20(15) . . . . ?
C5 C6 N2 C7 85.0(3) . . . . ?
C1 C6 N2 C7 -94.9(3) . . . . ?
C5 C6 N2 C8 -35.5(3) . . . . ?
C1 C6 N2 C8 144.6(2) . . . . ?
C5 C6 N2 Cu1 -153.5(2) . . . . ?
C1 C6 N2 Cu1 26.6(3) . . . . ?
C25 Cu1 N2 C6 149.98(18) . . . . ?
N4 Cu1 N2 C6 -96.11(16) . . . . ?
N3 Cu1 N2 C6 38.75(18) . . . . ?
N1 Cu1 N2 C6 -29.01(15) . . . . ?
C25 Cu1 N2 C7 -89.0(2) . . . . ?
N4 Cu1 N2 C7 24.9(2) . . . . ?
N3 Cu1 N2 C7 159.74(17) . . . . ?
N1 Cu1 N2 C7 91.99(18) . . . . ?
C25 Cu1 N2 C8 28.4(2) . . . . ?
N4 Cu1 N2 C8 142.36(17) . . . . ?
N3 Cu1 N2 C8 -82.78(19) . . . . ?
N1 Cu1 N2 C8 -150.54(19) . . . . ?
C13 C14 N3 C16 81.8(3) . . . . ?
C9 C14 N3 C16 -100.1(3) . . . . ?
C13 C14 N3 C15 -39.2(3) . . . . ?
C9 C14 N3 C15 139.0(2) . . . . ?
C13 C14 N3 Cu1 -153.5(2) . . . . ?
C9 C14 N3 Cu1 24.7(3) . . . . ?
C25 Cu1 N3 C14 143.36(18) . . . . ?
N2 Cu1 N3 C14 -99.78(16) . . . . ?
N4 Cu1 N3 C14 33.15(18) . . . . ?
N1 Cu1 N3 C14 -29.85(15) . . . . ?
C25 Cu1 N3 C16 -93.4(2) . . . . ?
N2 Cu1 N3 C16 23.4(2) . . . . ?
N4 Cu1 N3 C16 156.38(19) . . . . ?
N1 Cu1 N3 C16 93.4(2) . . . . ?
C25 Cu1 N3 C15 25.0(2) . . . . ?
N2 Cu1 N3 C15 141.88(18) . . . . ?
N4 Cu1 N3 C15 -85.2(2) . . . . ?
N1 Cu1 N3 C15 -148.2(2) . . . . ?
C17 C22 N4 C23 143.1(2) . . . . ?
C21 C22 N4 C23 -36.9(3) . . . . ?
C17 C22 N4 C24 -96.0(3) . . . . ?
C21 C22 N4 C24 84.0(3) . . . . ?
C17 C22 N4 Cu1 23.7(3) . . . . ?
C21 C22 N4 Cu1 -156.3(2) . . . . ?
C25 Cu1 N4 C22 160.10(17) . . . . ?
N2 Cu1 N4 C22 41.26(17) . . . . ?
N3 Cu1 N4 C22 -89.87(16) . . . . ?
N1 Cu1 N4 C22 -27.33(14) . . . . ?
C25 Cu1 N4 C23 37.7(2) . . . . ?
N2 Cu1 N4 C23 -81.10(19) . . . . ?
N3 Cu1 N4 C23 147.77(17) . . . . ?
N1 Cu1 N4 C23 -149.69(18) . . . . ?
C25 Cu1 N4 C24 -79.6(2) . . . . ?
N2 Cu1 N4 C24 161.56(16) . . . . ?
N3 Cu1 N4 C24 30.42(19) . . . . ?
N1 Cu1 N4 C24 92.97(17) . . . . ?
